data_2103731
loop_
_publ_author_name
'Olivato, Paulo R.'
'Ribeiro, Douglas S.'
'Zukerman-Schpector, J.'
'Bombieri, Gabriella'

_publ_section_title
;
 Self-association and stereochemistry study of 2-methylthio-,
 2-dimethylaminocyclohexanone oximes and the parent cyclohexanone oxime
;
_journal_issue 5
_journal_name_full 'Acta Crystallographica Section B'
_journal_page_first 705
_journal_page_last 713
_journal_paper_doi 10.1107/S0108768101009624
_journal_volume 57
_journal_year 2001
_chemical_formula_sum 'C6 H11 N O'
_chemical_formula_weight 113.16
_chemical_name_systematic
;
 ?
;
_space_group_IT_number 143
_symmetry_cell_setting trigonal
_symmetry_space_group_name_Hall 'P 3'
_symmetry_space_group_name_H-M 'P 3'
_audit_creation_method SHELXL-97
_cell_angle_alpha 90.00
_cell_angle_beta 90.00
_cell_angle_gamma 120.00
_cell_formula_units_Z 18
_cell_length_a 20.9830(3)
_cell_length_b 20.9830(3)
_cell_length_c 7.62100(10)
_cell_measurement_temperature 293(2)
_cell_volume 2905.88(7)
_computing_structure_refinement 'SHELXL-97 (Sheldrick, 1997)'
_computing_structure_solution 'SHELXS-97 (Sheldrick, 1990)'
_diffrn_ambient_temperature 293(2)
_diffrn_measured_fraction_theta_full .998
_diffrn_measured_fraction_theta_max .998
_diffrn_radiation_monochromator graphite
_diffrn_radiation_source 'fine-focus sealed tube'
_diffrn_radiation_type MoK\a
_diffrn_radiation_wavelength .71070
_diffrn_reflns_av_R_equivalents .0305
_diffrn_reflns_av_sigmaI/netI .0257
_diffrn_reflns_limit_h_max 27
_diffrn_reflns_limit_h_min 0
_diffrn_reflns_limit_k_max 23
_diffrn_reflns_limit_k_min -26
_diffrn_reflns_limit_l_max 9
_diffrn_reflns_limit_l_min -9
_diffrn_reflns_number 12992
_diffrn_reflns_theta_full 27.50
_diffrn_reflns_theta_max 27.50
_diffrn_reflns_theta_min 1.94
_exptl_absorpt_coefficient_mu .079
_exptl_crystal_colour colouless
_exptl_crystal_density_diffrn 1.164
_exptl_crystal_density_method 'not measured'
_exptl_crystal_description prismatic
_exptl_crystal_F_000 1116
_refine_diff_density_max .384
_refine_diff_density_min -1.139
_refine_ls_abs_structure_details 'Flack H D (1983), Acta Cryst. A39, 876-881'
_refine_ls_abs_structure_Flack 0(10)
_refine_ls_extinction_method none
_refine_ls_goodness_of_fit_ref 1.053
_refine_ls_hydrogen_treatment mixed
_refine_ls_matrix_type full
_refine_ls_number_parameters 496
_refine_ls_number_reflns 4440
_refine_ls_number_restraints 0
_refine_ls_restrained_S_all 1.053
_refine_ls_R_factor_all .1006
_refine_ls_R_factor_gt .0925
_refine_ls_shift/su_max .146
_refine_ls_shift/su_mean .029
_refine_ls_structure_factor_coef Fsqd
_refine_ls_weighting_details 'w=1/[\s^2^(Fo^2^)+(0.1771P)^2^+2.9548P] where P=(Fo^2^+2Fc^2^)/3'
_refine_ls_weighting_scheme calc
_refine_ls_wR_factor_ref .2700
_reflns_number_gt 3993
_reflns_number_total 4440
_reflns_threshold_expression >2sigma(I)
_cod_data_source_file na0119.cif
_cod_data_source_block 3
_cod_depositor_comments
;
The following automatic conversions were performed:

'_refine_ls_weighting_scheme' value 'calc
w=1/[\s^2^(Fo^2^)+(0.1771P)^2^+2.9548P] where P=(Fo^2^+2Fc^2^)/3' was
changed to 'calc'. New tag '_refine_ls_weighting_details' was
created. The value of the new tag was set to
'w=1/[\s^2^(Fo^2^)+(0.1771P)^2^+2.9548P] where P=(Fo^2^+2Fc^2^)/3'.

Automatic conversion script
Id: cif_fix_values 3143 2015-03-26 13:38:13Z robertas 
;
_cod_database_code 2103731

loop_
_symmetry_equiv_pos_as_xyz
'x, y, z'
'-y, x-y, z'
'-x+y, -x, z'

loop_
_atom_site_label
_atom_site_fract_x
_atom_site_fract_y
_atom_site_fract_z
_atom_site_U_iso_or_equiv
_atom_site_adp_type
_atom_site_calc_flag
_atom_site_refinement_flags
_atom_site_occupancy
_atom_site_disorder_assembly
_atom_site_disorder_group
_atom_site_type_symbol
O1 .5575(2) .64416(19) -.0060 .0245(7) Uani d . 1 . . O
H1 .5825 .6243 .0236 .050 Uiso d . 1 . . H
N1 .6074(3) .7185(3) .0341(9) .0367(12) Uani d . 1 . . N
C1 .5783(3) .7596(3) .0214(8) .0270(10) Uani d . 1 . . C
C2 .4997(3) .7344(3) -.0208(8) .0250(10) Uani d . 1 . . C
H2A .4714 .6811 -.0141 .030 Uiso calc R 1 . . H
H2B .4965 .7487 -.1400 .030 Uiso calc R 1 . . H
C3 .4664(3) .7672(3) .1054(8) .0242(10) Uani d . 1 . . C
H3A .4182 .7557 .0631 .029 Uiso calc R 1 . . H
H3B .4603 .7451 .2204 .029 Uiso calc R 1 . . H
C4 .5157(3) .8511(3) .1205(8) .0244(10) Uani d . 1 . . C
H4A .5195 .8737 .0071 .029 Uiso calc R 1 . . H
H4B .4941 .8703 .2026 .029 Uiso calc R 1 . . H
C5 .5920(3) .8697(3) .1840(10) .0399(15) Uani d . 1 . . C
H5A .6232 .9227 .1921 .048 Uiso calc R 1 . . H
H5B .5882 .8492 .3001 .048 Uiso calc R 1 . . H
C6 .6261(3) .8399(4) .0621(13) .0502(19) Uani d . 1 . . C
H6A .6717 .8476 .1132 .060 Uiso calc R 1 . . H
H6B .6381 .8674 -.0469 .060 Uiso calc R 1 . . H
O2 .7549(3) .7816(3) .1628(11) .0398(14) Uani d P .70 A 1 O
H2 .7112 .7657 .1409 .048 Uiso calc PR .70 A 1 H
O2A .7561(5) .7818(5) .0074(15) .017(2) Uiso d P .30 A 2 O
N2 .7771(3) .7286(3) .0986(16) .080(3) Uani d . 1 . . N
C22 .9029(4) .8364(4) .1698(13) .0463(19) Uani d P .80 A 1 C
H22A .8798 .8655 .1454 .056 Uiso calc PR .80 A 1 H
H22B .9167 .8429 .2928 .056 Uiso calc PR .80 A 1 H
C22A .9047(8) .8322(8) -.0130(19) .001(3) Uiso d P .20 A 2 C
C23 .9672(3) .8633(4) .0676(17) .069(3) Uani d . 1 . . C
H23A 1.0041 .9101 .1164 .083 Uiso calc R 1 B 1 H
H23B .9561 .8728 -.0499 .083 Uiso calc R 1 B 1 H
C24 1.0008(4) .8129(5) .053(2) .109(5) Uani d . 1 . . C
H24A 1.0179 .8073 .1676 .130 Uiso calc R 1 C 1 H
H24B 1.0424 .8342 -.0263 .130 Uiso calc R 1 C 1 H
C25 .9397(6) .7360(6) -.0169(15) .060(3) Uani d P .80 A 1 C
H25A .9264 .7419 -.1353 .072 Uiso calc PR .80 A 1 H
H25B .9595 .7031 -.0222 .072 Uiso calc PR .80 A 1 H
C25A .9353(8) .7300(8) .195(2) .001(2) Uiso d P .20 A 2 C
C26 .8752(4) .7036(4) .0895(14) .055(2) Uani d . 1 . . C
H26A .8854 .6851 .1964 .065 Uiso calc R 1 D 1 H
H26B .8363 .6620 .0275 .065 Uiso calc R 1 D 1 H
C21 .8482(5) .7572(5) .1384(14) .048(2) Uani d P .80 A 1 C
C21A .8444(9) .7522(9) .025(2) .003(3) Uiso d P .20 A 2 C
O3 .6883(2) .5791(2) .1444(7) .0181(8) Uani d P .80 E 1 O
O3A .6924(17) .5836(17) -.060(4) .070(8) Uiso d P .20 F 2 O
H3 .7149 .6366 .1215 .060 Uiso d P .80 . . H
N3 .6146(3) .5571(3) .1016(8) .0182(9) Uani d P .80 E 1 N
N3A .616(3) .561(3) -.015(7) .085(12) Uiso d P .20 F 2 N
C31 .5715(3) .4866(3) .1150(8) .0138(10) Uani d P .80 E 1 C
C31A .574(3) .493(3) -.054(7) .080(13) Uiso d P .20 F 2 C
C32 .5942(3) .4319(3) .1650(8) .0137(9) Uani d P .80 E 1 C
H32A .5781 .4150 .2839 .016 Uiso calc PR .80 E 1 H
H32B .6474 .4554 .1621 .016 Uiso calc PR .80 E 1 H
C32A .598(3) .428(3) -.090(7) .077(12) Uiso d P .20 F 2 C
C33 .5607(3) .3648(3) .0391(8) .0245(10) Uani d . 1 . . C
H33A .5702 .3271 .0843 .029 Uiso calc R 1 G 1 H
H33B .5838 .3798 -.0753 .029 Uiso calc R 1 G 1 H
C34 .4760(5) .3330(5) .0209(14) .0254(19) Uani d P .80 E 1 C
H34A .4555 .2914 -.0590 .030 Uiso calc PR .80 E 1 H
H34B .4525 .3160 .1342 .030 Uiso calc PR .80 E 1 H
C34A .493(2) .333(2) .021(6) .021(9) Uiso d P .20 E 2 C
C35 .4615(3) .3920(3) -.0482(9) .0276(14) Uani d P .80 E 1 C
H35A .4837 .4074 -.1634 .033 Uiso calc PR .80 E 1 H
H35B .4089 .3717 -.0611 .033 Uiso calc PR .80 E 1 H
C35A .457(3) .397(3) .096(6) .067(10) Uiso d P .20 E 2 C
C36 .4916(3) .4581(3) .0702(10) .0383(14) Uani d . 1 . . C
H36A .4629 .4450 .1775 .046 Uiso calc R 1 H 1 H
H36B .4868 .4968 .0129 .046 Uiso calc R 1 H 1 H
O4 .5786(2) .8895(2) .6333(6) .0292(9) Uani d . 1 . . O
H4 .6233 .9090 .6206 .060 Uiso calc R 1 . . H
N4 .5558(2) .94022(19) .5930(6) .0140(7) Uani d . 1 . . N
C41 .4868(2) .9142(2) .6029(7) .0137(8) Uani d . 1 . . C
C42 .4317(3) .8377(3) .6543(10) .0321(12) Uani d . 1 . . C
H42A .4151 .8375 .7731 .039 Uiso calc R 1 . . H
H42B .4546 .8073 .6521 .039 Uiso calc R 1 . . H
C43 .3643(3) .8046(4) .5274(11) .0399(14) Uani d . 1 . . C
H43A .3794 .7965 .4131 .048 Uiso calc R 1 . . H
H43B .3265 .7574 .5722 .048 Uiso calc R 1 . . H
C44 .3332(3) .8552(3) .5083(8) .0328(12) Uani d . 1 . . C
H44A .2922 .8339 .4267 .039 Uiso calc R 1 . . H
H44B .3148 .8605 .6210 .039 Uiso calc R 1 . . H
C45 .3903(3) .9291(3) .4435(8) .0285(11) Uani d . 1 . . C
H45A .3689 .9606 .4330 .034 Uiso calc R 1 . . H
H45B .4066 .9241 .3280 .034 Uiso calc R 1 . . H
C46 .4579(3) .9657(2) .5708(8) .0195(9) Uani d . 1 . . C
H46A .4963 1.0111 .5196 .023 Uiso calc R 1 . . H
H46B .4432 .9775 .6812 .023 Uiso calc R 1 . . H
O5 .6443(3) 1.0874(3) .5006(10) .0193(11) Uani d P .80 I 1 O
H5 .6199 1.0367 .5255 .050 Uiso d P .80 J 1 H
O5A .6407(16) 1.0846(16) .555(4) .029(7) Uiso d P .20 I 2 O
N5 .7173(2) 1.1115(2) .5439(7) .0158(7) Uani d . 1 . . N
C51 .7590(2) 1.1812(2) .5367(7) .0156(8) Uani d . 1 . . C
C52 .7343(3) 1.2352(3) .4945(9) .0337(12) Uani d . 1 . . C
H52A .6811 1.2107 .5029 .040 Uiso calc R 1 . . H
H52B .7479 1.2520 .3745 .040 Uiso calc R 1 . . H
C53 .7680(4) 1.3018(3) .6175(10) .0378(14) Uani d . 1 . . C
H53A .7568 1.3386 .5743 .045 Uiso calc R 1 . . H
H53B .7465 1.2868 .7335 .045 Uiso calc R 1 . . H
C54 .8512(3) 1.3352(3) .6296(8) .0284(11) Uani d . 1 . . C
H54A .8729 1.3532 .5151 .034 Uiso calc R 1 . . H
H54B .8712 1.3766 .7099 .034 Uiso calc R 1 . . H
C55 .8710(3) 1.2787(3) .6933(9) .0305(11) Uani d . 1 . . C
H55A .8499 1.2609 .8085 .037 Uiso calc R 1 . . H
H55B .9240 1.3011 .7025 .037 Uiso calc R 1 . . H
C56 .8401(3) 1.2126(3) .5591(9) .0257(10) Uani d . 1 . . C
H56A .8646 1.2297 .4468 .031 Uiso calc R 1 . . H
H56B .8499 1.1748 .6022 .031 Uiso calc R 1 . . H
O6 .7819(3) 1.0262(3) .5286(12) .0475(17) Uani d P .80 K 1 O
H6 .762(3) 1.049(3) .528(8) .025(14) Uiso d . 1 L 1 H
O6A .7831(6) 1.0273(6) .6440(17) .002(2) Uiso d P .20 K 2 O
N6 .7299(2) .9523(2) .5757(10) .0320(10) Uani d . 1 . . N
C61 .7556(3) .9090(3) .5699(14) .052(2) Uani d . 1 . . C
C62 .8324(4) .9285(5) .5085(15) .050(2) Uani d P .80 M 1 C
H62A .8301 .9158 .3854 .060 Uiso calc PR .80 M 1 H
H62B .8647 .9813 .5191 .060 Uiso calc PR .80 M 1 H
C62A .8384(9) .9352(9) .651(2) .004(3) Uiso d P .20 M 2 C
C63 .8616(5) .8941(5) .599(3) .142(8) Uani d . 1 . . C
H63A .8815 .9208 .7082 .171 Uiso calc R 1 N 1 H
H63B .9027 .8978 .5324 .171 Uiso calc R 1 N 1 H
C64 .8083(5) .8091(5) .6473(16) .055(2) Uani d P .80 M 1 C
H64A .8027 .7791 .5453 .066 Uiso calc PR .80 M 1 H
H64B .8304 .7950 .7403 .066 Uiso calc PR .80 M 1 H
C64A .8160(8) .8142(9) .517(2) .003(3) Uiso d P .20 M 2 C
C65 .7325(5) .7944(4) .7066(13) .0465(19) Uani d P .80 M 1 C
H65A .6990 .7417 .7126 .056 Uiso calc PR .80 M 1 H
H65B .7363 .8147 .8230 .056 Uiso calc PR .80 M 1 H
C65A .7387(8) .7964(8) .461(2) .001(3) Uiso d P .20 M 2 C
C66 .7033(3) .8280(3) .5829(9) .0286(11) Uani d . 1 . . C
H66A .6558 .8192 .6237 .034 Uiso calc R 1 O 1 H
H66B .6967 .8056 .4681 .034 Uiso calc R 1 O 1 H

loop_
_atom_site_aniso_label
_atom_site_aniso_U_11
_atom_site_aniso_U_22
_atom_site_aniso_U_33
_atom_site_aniso_U_12
_atom_site_aniso_U_13
_atom_site_aniso_U_23
O1 .0269(17) .0218(16) .0288(17) .0151(14) .0070(14) .0023(13)
N1 .034(2) .030(2) .048(3) .017(2) .016(2) .014(2)
C1 .028(2) .029(3) .023(2) .013(2) .0029(18) .0077(18)
C2 .026(2) .023(2) .030(2) .0149(19) -.0027(18) -.0047(18)
C3 .015(2) .023(2) .038(3) .0128(18) .0056(18) .0020(19)
C4 .036(3) .018(2) .028(2) .020(2) .0010(18) -.0010(16)
C5 .045(3) .022(2) .052(3) .017(2) -.021(3) -.011(2)
C6 .026(3) .036(3) .090(6) .016(3) -.002(3) .007(3)
O2 .030(3) .027(3) .063(4) .015(2) .001(3) .002(3)
N2 .031(3) .026(3) .185(10) .016(2) .011(4) .012(4)
C22 .034(4) .040(4) .065(5) .018(3) -.002(3) -.002(4)
C23 .020(3) .020(3) .158(9) .004(2) .009(4) -.020(4)
C24 .020(3) .050(5) .261(17) .022(3) -.005(6) -.036(7)
C25 .055(5) .072(6) .064(6) .039(5) -.006(4) -.021(5)
C26 .036(3) .041(4) .092(6) .023(3) .014(4) .016(4)
C21 .041(4) .039(4) .064(6) .020(4) .004(4) .002(4)
O3 .0132(18) .0117(17) .0239(19) .0023(14) -.0014(14) -.0014(14)
N3 .020(2) .022(2) .015(2) .013(2) .0033(17) -.0025(17)
C31 .018(2) .017(2) .0078(19) .009(2) .0034(17) -.0029(16)
C32 .015(2) .008(2) .016(2) .0043(18) -.0041(17) .0005(17)
C33 .029(2) .013(2) .032(2) .0110(18) .0015(19) -.0010(17)
C34 .010(4) .017(3) .036(4) -.003(3) .002(3) -.001(2)
C35 .015(3) .027(3) .024(3) -.002(2) -.008(2) .010(2)
C36 .025(3) .034(3) .055(4) .014(2) .001(2) .009(3)
O4 .0212(16) .0299(18) .043(2) .0180(15) .0090(14) .0228(16)
N4 .0180(17) .0137(16) .0104(14) .0079(14) -.0011(12) .0032(12)
C41 .0145(18) .0164(19) .0099(16) .0076(16) .0002(13) .0042(13)
C42 .017(2) .021(2) .057(3) .0082(19) .007(2) .020(2)
C43 .026(3) .037(3) .054(3) .013(2) -.002(2) -.002(3)
C44 .027(3) .047(3) .029(2) .022(2) -.0085(19) -.006(2)
C45 .029(2) .042(3) .024(2) .025(2) -.0038(18) .0013(19)
C46 .022(2) .018(2) .024(2) .0137(18) .0031(17) .0046(16)
O5 .015(2) .014(2) .019(3) .0001(16) -.0068(19) .0078(18)
N5 .0158(17) .0143(17) .0157(16) .0062(14) .0025(13) .0002(13)
C51 .0159(19) .0158(19) .0142(18) .0072(16) .0018(15) .0020(14)
C52 .027(3) .019(2) .051(3) .008(2) -.011(2) .001(2)
C53 .037(3) .024(3) .046(3) .010(2) .015(2) -.004(2)
C54 .027(2) .025(2) .028(2) .009(2) .0003(19) -.0081(19)
C55 .019(2) .026(2) .038(3) .0051(19) -.0085(19) -.006(2)
C56 .014(2) .021(2) .042(3) .0094(18) .0041(19) .008(2)
O6 .025(3) .023(2) .091(6) .010(2) .010(3) .008(3)
N6 .0128(18) .0164(19) .063(3) .0046(15) .0044(19) .0005(19)
C61 .022(3) .019(3) .118(7) .012(2) .020(3) .013(3)
C62 .032(4) .035(4) .084(6) .018(3) .014(4) .015(4)
C63 .041(5) .039(4) .36(3) .026(4) -.028(8) -.028(8)
C64 .053(5) .039(4) .078(7) .026(4) .000(4) .013(4)
C65 .050(4) .031(4) .057(5) .019(3) -.001(4) .002(3)
C66 .025(2) .017(2) .040(3) .008(2) .007(2) .004(2)

loop_
_atom_type_symbol
_atom_type_description
_atom_type_scat_dispersion_real
_atom_type_scat_dispersion_imag
_atom_type_scat_source
C C .0033 .0000 'International Tables Vol C Tables 4.2.6.8 and 6.1.1.4'
H H .0000 .0000 'International Tables Vol C Tables 4.2.6.8 and 6.1.1.4'
O O .0106 .0000 'International Tables Vol C Tables 4.2.6.8 and 6.1.1.4'
N N .0061 .0000 'International Tables Vol C Tables 4.2.6.8 and 6.1.1.4'

loop_
_geom_angle_atom_site_label_1
_geom_angle_atom_site_label_2
_geom_angle_atom_site_label_3
_geom_angle
C1 N1 O1 112.7(5)
N1 C1 C2 126.1(5)
N1 C1 C6 117.5(5)
C2 C1 C6 116.2(5)
C1 C2 C3 112.1(4)
C4 C3 C2 111.3(4)
C5 C4 C3 109.7(4)
C6 C5 C4 111.0(5)
C5 C6 C1 114.2(5)
C21 N2 C21A 37.5(8)
C21 N2 O2 106.7(7)
C21A N2 O2 121.3(8)
C21 N2 O2A 115.6(7)
C21A N2 O2A 99.8(9)
O2 N2 O2A 45.8(5)
C23 C22 C21 114.1(7)
C23 C22A C21A 122.3(13)
C22A C23 C22 62.2(8)
C22A C23 C24 108.4(9)
C22 C23 C24 116.0(8)
C23 C24 C25 108.1(6)
C23 C24 C25A 102.5(8)
C25 C24 C25A 54.2(7)
C26 C25 C24 112.9(9)
C26 C25A C24 97.6(10)
C25A C26 C25 71.2(8)
C25A C26 C21A 122.1(10)
C25 C26 C21A 96.6(9)
C25A C26 C21 99.4(9)
C25 C26 C21 113.4(7)
C21A C26 C21 32.7(7)
N2 C21 C22 127.0(8)
N2 C21 C26 110.7(7)
C22 C21 C26 119.5(7)
N2 C21A C26 109.4(11)
N2 C21A C22A 127.7(13)
C26 C21A C22A 113.2(12)
C31 N3 O3 112.3(4)
C31A N3A O3A 111(4)
N3 C31 C32 126.1(5)
N3 C31 C36 115.9(5)
C32 C31 C36 118.0(5)
N3A C31A C32A 127(5)
N3A C31A C36 109(4)
C32A C31A C36 112(3)
C31 C32 C33 111.5(4)
C33 C32A C31A 111(4)
C34A C33 C32A 111(3)
C34A C33 C32 116(2)
C32A C33 C32 79(2)
C34A C33 C34 6(2)
C32A C33 C34 107(2)
C32 C33 C34 110.2(5)
C35 C34 C33 109.4(6)
C33 C34A C35A 109(3)
C36 C35 C34 112.5(5)
C36 C35A C34A 120(4)
C35A C36 C35 47(2)
C35A C36 C31 111(2)
C35 C36 C31 111.8(5)
C35A C36 C31A 120(3)
C35 C36 C31A 86.1(18)
C31 C36 C31A 45.5(18)
C41 N4 O4 114.2(3)
N4 C41 C42 125.7(4)
N4 C41 C46 117.7(4)
C42 C41 C46 116.4(4)
C41 C42 C43 111.0(5)
C44 C43 C42 111.2(5)
C45 C44 C43 111.1(5)
C44 C45 C46 111.4(4)
C41 C46 C45 109.9(4)
C51 N5 O5 114.0(4)
C51 N5 O5A 116.8(12)
O5 N5 O5A 17.2(10)
N5 C51 C56 118.5(4)
N5 C51 C52 125.2(4)
C56 C51 C52 116.1(4)
C51 C52 C53 112.5(5)
C54 C53 C52 110.9(5)
C55 C54 C53 111.0(5)
C54 C55 C56 109.0(4)
C51 C56 C55 109.7(4)
C61 N6 O6 113.7(5)
C61 N6 O6A 113.9(6)
O6 N6 O6A 34.9(5)
N6 C61 C66 118.6(5)
N6 C61 C62 126.1(6)
C66 C61 C62 113.7(5)
N6 C61 C62A 120.0(8)
C66 C61 C62A 113.8(7)
C62 C61 C62A 40.0(7)
C63 C62 C61 113.6(9)
C63 C62A C61 111.0(12)
C62A C63 C62 49.7(9)
C62A C63 C64A 128.1(11)
C62 C63 C64A 99.6(12)
C62A C63 C64 113.6(13)
C62 C63 C64 117.4(8)
C64A C63 C64 36.6(7)
C65 C64 C63 111.7(7)
C65A C64A C63 111.9(11)
C66 C65 C64 110.6(7)
C66 C65A C64A 114.2(11)
C65 C66 C61 109.9(6)
C65 C66 C65A 76.9(7)
C61 C66 C65A 102.3(7)

loop_
_geom_bond_atom_site_label_1
_geom_bond_atom_site_label_2
_geom_bond_distance
O1 N1 1.410(6)
N1 C1 1.287(7)
C1 C2 1.493(7)
C1 C6 1.499(8)
C2 C3 1.539(6)
C3 C4 1.537(7)
C4 C5 1.525(8)
C5 C6 1.488(10)
O2 N2 1.486(9)
O2A N2 1.554(12)
N2 C21 1.336(11)
N2 C21A 1.362(17)
C22 C23 1.407(12)
C22 C21 1.492(11)
C22A C23 1.291(17)
C22A C21A 1.54(2)
C23 C24 1.541(10)
C24 C25 1.570(13)
C24 C25A 1.923(19)
C25 C26 1.425(13)
C25A C26 1.359(17)
C26 C21A 1.536(17)
C26 C21 1.538(11)
O3 N3 1.413(6)
O3A N3A 1.46(5)
N3 C31 1.297(8)
N3A C31A 1.28(6)
C31 C32 1.495(7)
C31 C36 1.511(8)
C31A C32A 1.69(7)
C31A C36 1.77(5)
C32 C33 1.550(6)
C32A C33 1.52(5)
C33 C34A 1.24(4)
C33 C34 1.561(11)
C34 C35 1.511(12)
C34A C35A 1.93(6)
C35 C36 1.503(9)
C35A C36 1.12(5)
O4 N4 1.403(5)
N4 C41 1.268(6)
C41 C42 1.488(6)
C41 C46 1.501(6)
C42 C43 1.561(8)
C43 C44 1.507(9)
C44 C45 1.492(8)
C45 C46 1.567(7)
O5 N5 1.391(6)
O5A N5 1.42(3)
N5 C51 1.276(6)
C51 C56 1.497(6)
C51 C52 1.498(7)
C52 C53 1.532(8)
C53 C54 1.524(8)
C54 C55 1.519(7)
C55 C56 1.579(7)
O6 N6 1.425(7)
O6A N6 1.496(12)
N6 C61 1.267(7)
C61 C66 1.496(7)
C61 C62 1.524(9)
C61 C62A 1.658(17)
C62 C63 1.351(15)
C62A C63 1.250(19)
C63 C64A 1.584(19)
C63 C64 1.603(13)
C64 C65 1.528(13)
C64A C65A 1.53(2)
C65 C66 1.481(10)
C65A C66 1.529(15)
